data_4020843
loop_
_publ_author_name
'M. Heiko Franz'
'Stefanie R\"oper'
'Rudolf Wartchow'
'H. M. R. Hoffmann'

_publ_section_title
;
  The First and Second Cinchona Rearrangement. Two Fundamental
  Transformations of Alkaloid Chemistry
;
_journal_name_full 'Journal of Organic Chemistry'
_journal_page_first 2983
_journal_page_last 2991
_journal_paper_doi 10.1021/jo030363s
_journal_volume 69
_journal_year 2004
_chemical_absolute_configuration syn
_chemical_formula_moiety 'C19 H20 N2'
_chemical_formula_sum 'C19 H20 N2'
_chemical_formula_weight 276.37
_chemical_name_common E-Cinchene
_space_group_crystal_system orthorhombic
_space_group_IT_number 19
_space_group_name_Hall 'P 2ac 2ab'
_space_group_name_H-M_alt 'P 21 21 21'
_cell_angle_alpha 90.00
_cell_angle_beta 90.00
_cell_angle_gamma 90.00
_cell_formula_units_Z 4
_cell_length_a 8.641(2)
_cell_length_b 10.306(2)
_cell_length_c 17.176(3)
_cell_measurement_temperature 300(2)
_cell_volume 1529.6(5)
_diffrn_ambient_temperature 300(2)
_exptl_crystal_density_diffrn 1.200
_cod_depositor_comments
;
 Updating space group information.

 Antanas Vaitkus,
 2018-06-08
;
_cod_database_code 4020843

loop_
_space_group_symop_id
_space_group_symop_operation_xyz
1 'x, y, z'
2 'x+1/2, -y+1/2, -z'
3 '-x, y+1/2, -z+1/2'
4 '-x+1/2, -y, z+1/2'

loop_
_atom_site_aniso_label
_atom_site_aniso_U_11
_atom_site_aniso_U_22
_atom_site_aniso_U_33
_atom_site_aniso_U_23
_atom_site_aniso_U_13
_atom_site_aniso_U_12
N1 0.0561(9) 0.0434(9) 0.0505(9) 0.0057(7) -0.0127(8) -0.0123(9)
C2 0.0576(12) 0.0446(12) 0.0675(12) -0.0070(10) -0.0132(10) -0.0049(10)
C3 0.0486(11) 0.0533(13) 0.0458(9) -0.0086(9) -0.0057(9) -0.0051(10)
C4 0.0588(12) 0.0511(12) 0.0448(9) 0.0097(8) -0.0073(9) 0.0000(10)
C5 0.0688(13) 0.065(2) 0.0561(12) -0.0035(11) -0.0059(11) 0.0132(12)
C6 0.0558(11) 0.086(2) 0.0502(11) 0.0044(11) -0.0013(10) -0.0114(11)
C7 0.0670(12) 0.0482(12) 0.0510(11) 0.0059(10) -0.0077(10) -0.0154(10)
C8 0.0509(11) 0.0338(11) 0.0487(11) -0.0001(9) -0.0049(9) -0.0027(9)
C9 0.0530(11) 0.0425(12) 0.0522(11) -0.0003(9) -0.0099(9) -0.0017(10)
C10 0.077(2) 0.127(2) 0.0670(14) -0.004(2) 0.0074(13) 0.021(2)
C11 0.221(4) 0.178(3) 0.100(2) 0.057(2) 0.076(2) 0.077(3)
N1' 0.0527(11) 0.0766(13) 0.0732(11) -0.0219(10) 0.0009(9) -0.0155(9)
C2' 0.0491(13) 0.094(2) 0.0735(14) -0.0215(12) 0.0124(11) -0.0184(12)
C3' 0.0471(11) 0.0749(15) 0.0612(12) -0.0219(11) 0.0006(10) -0.0057(11)
C4' 0.0393(10) 0.0443(12) 0.0533(11) -0.0069(9) -0.0089(9) 0.0012(9)
C5' 0.0665(12) 0.0503(12) 0.0558(11) 0.0038(10) -0.0147(10) -0.0042(10)
C6' 0.0901(15) 0.0691(15) 0.0454(11) 0.0012(11) -0.0082(11) -0.0002(13)
C7' 0.086(2) 0.0654(15) 0.0560(13) -0.0121(12) -0.0196(12) 0.0039(14)
C8' 0.0626(14) 0.0626(15) 0.0630(12) -0.0167(11) -0.0097(11) -0.0060(11)
C9' 0.0416(10) 0.0422(12) 0.0493(11) -0.0064(9) -0.0101(9) 0.0049(9)
C10' 0.0414(11) 0.0543(13) 0.0571(12) -0.0105(10) -0.0081(9) 0.0009(10)

loop_
_atom_site_label
_atom_site_type_symbol
_atom_site_fract_x
_atom_site_fract_y
_atom_site_fract_z
_atom_site_U_iso_or_equiv
_atom_site_thermal_displace_type
_atom_site_occupancy
_atom_site_calc_flag
_atom_site_refinement_flags
_atom_site_disorder_group
N1 N 0.0150(2) 0.04906(13) 0.23558(7) 0.0500(4) Uani 1 d . .
C2 C 0.0284(2) -0.0148(2) 0.15939(10) 0.0566(5) Uani 1 d . .
H1 H -0.0387(2) -0.0902(2) 0.15850(10) 0.068 Uiso 1 calc R .
H2 H 0.1339(2) -0.0446(2) 0.15239(10) 0.068 Uiso 1 calc R .
C3 C -0.0148(2) 0.0750(2) 0.09163(9) 0.0492(5) Uani 1 d . .
H3 H -0.1205(2) 0.0538(2) 0.07534(9) 0.059 Uiso 1 calc R .
C4 C -0.0152(2) 0.2119(2) 0.12426(9) 0.0516(5) Uani 1 d . .
H4 H -0.0255(2) 0.2755(2) 0.08218(9) 0.062 Uiso 1 calc R .
C5 C -0.1497(2) 0.2231(2) 0.18057(10) 0.0633(6) Uani 1 d . .
H5 H -0.2470(2) 0.2170(2) 0.15259(10) 0.076 Uiso 1 calc R .
H6 H -0.1463(2) 0.3061(2) 0.20711(10) 0.076 Uiso 1 calc R .
C6 C -0.1370(2) 0.1126(2) 0.23960(10) 0.0642(6) Uani 1 d . .
H7 H -0.1530(2) 0.1466(2) 0.29163(10) 0.077 Uiso 1 calc R .
H8 H -0.2174(2) 0.0491(2) 0.22941(10) 0.077 Uiso 1 calc R .
C7 C 0.1347(2) 0.2344(2) 0.16942(10) 0.0554(5) Uani 1 d . .
H9 H 0.2233(2) 0.2136(2) 0.13705(10) 0.066 Uiso 1 calc R .
H10 H 0.1424(2) 0.3246(2) 0.18509(10) 0.066 Uiso 1 calc R .
C8 C 0.1318(2) 0.1483(2) 0.23979(10) 0.0444(5) Uani 1 d . .
C9 C 0.2132(2) 0.1602(2) 0.30500(10) 0.0492(5) Uani 1 d . .
H11 H 0.1950(2) 0.0992(2) 0.34387(10) 0.059 Uiso 1 calc R .
C10 C 0.0884(3) 0.0589(3) 0.02332(13) 0.0904(8) Uani 1 d . .
H12 H 0.1820(3) 0.0195(3) 0.03568(13) 0.109 Uiso 1 calc R .
C11 C 0.0774(4) 0.0852(3) -0.0435(2) 0.166(2) Uani 1 d . .
H13 H -0.0120(4) 0.1250(3) -0.0621(2) 0.199 Uiso 1 calc R .
H14 H 0.1580(4) 0.0662(3) -0.0775(2) 0.199 Uiso 1 calc R .
N1' N 0.5399(2) 0.4657(2) 0.35085(10) 0.0675(5) Uani 1 d . .
C2' C 0.5312(2) 0.4059(2) 0.28375(12) 0.0720(6) Uani 1 d . .
H15 H 0.5977(2) 0.4331(2) 0.24443(12) 0.086 Uiso 1 calc R .
C3' C 0.4299(2) 0.3048(2) 0.26678(10) 0.0610(6) Uani 1 d . .
H16 H 0.4313(2) 0.2672(2) 0.21759(10) 0.073 Uiso 1 calc R .
C4' C 0.3292(2) 0.2606(2) 0.32141(9) 0.0456(4) Uani 1 d . .
C5' C 0.2468(2) 0.2815(2) 0.46068(10) 0.0575(5) Uani 1 d . .
H17 H 0.1751(2) 0.2150(2) 0.45464(10) 0.069 Uiso 1 calc R .
C6' C 0.2610(2) 0.3414(2) 0.53129(11) 0.0682(6) Uani 1 d . .
H18 H 0.2010(2) 0.3143(2) 0.57318(11) 0.082 Uiso 1 calc R .
C7' C 0.3658(2) 0.4434(2) 0.54046(11) 0.0691(6) Uani 1 d . .
H19 H 0.3744(2) 0.4845(2) 0.58846(11) 0.083 Uiso 1 calc R .
C8' C 0.4541(2) 0.4826(2) 0.48071(11) 0.0627(6) Uani 1 d . .
H20 H 0.5224(2) 0.5514(2) 0.48759(11) 0.075 Uiso 1 calc R .
C9' C 0.3389(2) 0.3188(2) 0.39706(10) 0.0444(4) Uani 1 d . .
C10' C 0.4448(2) 0.4210(2) 0.40785(11) 0.0509(5) Uani 1 d . .

loop_
_geom_bond_atom_site_label_1
_geom_bond_atom_site_label_2
_geom_bond_distance
_geom_bond_site_symmetry_2
_geom_bond_publ_flag
N1 C8 1.439(2) . ?
N1 C2 1.469(2) . ?
N1 C6 1.470(2) . ?
C2 C3 1.533(2) . ?
C3 C10 1.483(2) . ?
C3 C4 1.518(2) . ?
C4 C5 1.517(2) . ?
C4 C7 1.528(2) . ?
C5 C6 1.529(2) . ?
C7 C8 1.500(2) . ?
C8 C9 1.328(2) . ?
C9 C4' 1.468(2) . ?
C10 C11 1.184(3) . ?
N1' C2' 1.309(2) . ?
N1' C10' 1.359(2) . ?
C2' C3' 1.392(2) . ?
C3' C4' 1.359(2) . ?
C4' C9' 1.433(2) . ?
C5' C6' 1.367(2) . ?
C5' C9' 1.405(2) . ?
C6' C7' 1.395(3) . ?
C7' C8' 1.342(2) . ?
C8' C10' 1.406(2) . ?
C9' C10' 1.408(2) . ?

loop_
_cod_related_entry_id
_cod_related_entry_database
_cod_related_entry_code
1 ChemSpider 21183950
